data_7716711
loop_
_publ_author_name
'Prabaharan, Ramya'
'Arunachalam, Abirami'
'Rengan, Ramesh'

_publ_section_title
;
 Analysis of antiproliferative activity of new half-sandwich arene Ru(II)
 thiophene based aroylhydrazone complexes.
;
_journal_issue 32
_journal_name_full 'Dalton transactions (Cambridge, England : 2003)'
_journal_page_first 13469
_journal_page_last 13477
_journal_paper_doi 10.1039/d4dt01845a
_journal_volume 53
_journal_year 2024
_chemical_formula_moiety 'C20 H21 Cl N2 O Ru S2'
_chemical_formula_sum 'C20 H21 Cl N2 O Ru S2'
_chemical_formula_weight 506.03
_chemical_name_common INORGANIC
_space_group_crystal_system monoclinic
_space_group_IT_number 14
_space_group_name_Hall '-P 2yn'
_space_group_name_H-M_alt 'P 1 21/n 1'
_atom_sites_solution_hydrogens geom
_audit_creation_method SHELXL-2018/3
_audit_update_record
;
2023-03-07 deposited with the CCDC.	2024-07-18 downloaded from the CCDC.
;
_cell_angle_alpha 90
_cell_angle_beta 96.242(5)
_cell_angle_gamma 90
_cell_formula_units_Z 4
_cell_length_a 7.7107(12)
_cell_length_b 19.424(3)
_cell_length_c 14.081(2)
_cell_measurement_reflns_used 9887
_cell_measurement_temperature 298(2)
_cell_measurement_theta_max 30.09
_cell_measurement_theta_min 2.55
_cell_volume 2096.4(5)
_computing_cell_refinement 'SAINT V8.38A (Bruker AXS Inc., 2017)'
_computing_data_collection 'Apex3 v2017.3-0 (Bruker, 2017)'
_computing_data_reduction 'SAINT V8.38A (Bruker AXS Inc., 2017)'
_computing_molecular_graphics 'shelXle (C.B. Huebschle, rev 924)'
_computing_publication_material 'SHELXL-97 (Sheldrick, 1997)'
_computing_structure_refinement 'SHELXL-2018/3 (Sheldrick, 2018)'
_computing_structure_solution 'SHELXT 2014/5 (Sheldrick, 2014)'
_diffrn_ambient_temperature 298(2)
_diffrn_detector_area_resol_mean 7.3910
_diffrn_measured_fraction_theta_full 0.974
_diffrn_measured_fraction_theta_max 0.971
_diffrn_measurement_device_type 'Bruker D8 QUEST SCXRD'
_diffrn_measurement_method 'Omega and Phi Scans'
_diffrn_radiation_type MoK\a
_diffrn_radiation_wavelength 0.71073
_diffrn_reflns_av_R_equivalents 0.0298
_diffrn_reflns_av_unetI/netI 0.0245
_diffrn_reflns_Laue_measured_fraction_full 0.974
_diffrn_reflns_Laue_measured_fraction_max 0.971
_diffrn_reflns_limit_h_max 10
_diffrn_reflns_limit_h_min -10
_diffrn_reflns_limit_k_max 27
_diffrn_reflns_limit_k_min -26
_diffrn_reflns_limit_l_max 19
_diffrn_reflns_limit_l_min -19
_diffrn_reflns_number 23526
_diffrn_reflns_point_group_measured_fraction_full 0.974
_diffrn_reflns_point_group_measured_fraction_max 0.971
_diffrn_reflns_theta_full 25.242
_diffrn_reflns_theta_max 30.117
_diffrn_reflns_theta_min 2.552
_exptl_absorpt_coefficient_mu 1.087
_exptl_absorpt_correction_T_max 0.7460
_exptl_absorpt_correction_T_min 0.5660
_exptl_absorpt_correction_type multi-scan
_exptl_crystal_colour colourless
_exptl_crystal_density_diffrn 1.603
_exptl_crystal_density_method 'not measured'
_exptl_crystal_description Block
_exptl_crystal_F_000 1024
_exptl_crystal_size_max 0.29
_exptl_crystal_size_mid 0.18
_exptl_crystal_size_min 0.15
_refine_diff_density_max 0.780
_refine_diff_density_min -0.726
_refine_diff_density_rms 0.069
_refine_ls_extinction_method none
_refine_ls_goodness_of_fit_ref 1.080
_refine_ls_hydrogen_treatment constr
_refine_ls_matrix_type full
_refine_ls_number_parameters 247
_refine_ls_number_reflns 5991
_refine_ls_number_restraints 0
_refine_ls_restrained_S_all 1.080
_refine_ls_R_factor_all 0.0404
_refine_ls_R_factor_gt 0.0349
_refine_ls_shift/su_max 0.001
_refine_ls_shift/su_mean 0.000
_refine_ls_structure_factor_coef Fsqd
_refine_ls_weighting_details 'w=1/[\s^2^(Fo^2^)+(0.0442P)^2^+1.5198P] where P=(Fo^2^+2Fc^2^)/3'
_refine_ls_weighting_scheme calc
_refine_ls_wR_factor_gt 0.0924
_refine_ls_wR_factor_ref 0.0972
_reflns_Friedel_coverage 0.000
_reflns_number_gt 5332
_reflns_number_total 5991
_reflns_threshold_expression 'I > 2\s(I)'
_cod_data_source_file d4dt01845a2.cif
_cod_data_source_block BDU_RAMESH_PRTH_28022023_0m
_cod_depositor_comments 'Adding full bibliography for 7716711.cif.'
_cod_original_cell_volume 2096.5(6)
_cod_original_sg_symbol_H-M 'P 21/n'
_cod_database_code 7716711
_shelx_shelxl_version_number 2018/3
_shelx_space_group_comment
;
The symmetry employed for this shelxl refinement is uniquely defined
by the following loop, which should always be used as a source of
symmetry information in preference to the above space-group names.
They are only intended as comments.
;
_shelx_estimated_absorpt_t_min 0.822
_shelx_estimated_absorpt_t_max 0.822

loop_
_space_group_symop_operation_xyz
'x, y, z'
'-x+1/2, y+1/2, -z+1/2'
'-x, -y, -z'
'x-1/2, -y-1/2, z-1/2'

loop_
_atom_site_label
_atom_site_type_symbol
_atom_site_fract_x
_atom_site_fract_y
_atom_site_fract_z
_atom_site_U_iso_or_equiv
_atom_site_adp_type
_atom_site_occupancy
_atom_site_site_symmetry_order
_atom_site_calc_flag
_atom_site_refinement_flags_posn
_atom_site_refinement_flags_adp
_atom_site_refinement_flags_occupancy
_atom_site_disorder_assembly
_atom_site_disorder_group
Ru1 Ru 0.64858(2) 0.50756(2) 0.18441(2) 0.03469(7) Uani 1 1 d . . . . .
Cl1 Cl 0.35295(7) 0.47093(4) 0.19455(4) 0.04604(14) Uani 1 1 d . . . . .
S1 S 0.8108(2) 0.45205(10) 0.54174(8) 0.1247(6) Uani 1 1 d . . . . .
S2 S 0.39276(14) 0.76360(6) 0.27721(12) 0.1060(5) Uani 1 1 d . . . . .
O1 O 0.5368(2) 0.60066(9) 0.14335(13) 0.0455(4) Uani 1 1 d . . . . .
N1 N 0.6248(3) 0.55735(12) 0.31484(15) 0.0475(5) Uani 1 1 d . . . . .
N2 N 0.5681(3) 0.62534(13) 0.30501(19) 0.0571(6) Uani 1 1 d . . . . .
C1 C 0.6409(6) 0.33344(18) 0.1655(3) 0.0790(10) Uani 1 1 d . . . . .
H1A H 0.522453 0.335875 0.136613 0.119 Uiso 1 1 calc R U . . .
H1B H 0.642165 0.324009 0.232509 0.119 Uiso 1 1 calc R U . . .
H1C H 0.700947 0.297337 0.135926 0.119 Uiso 1 1 calc R U . . .
C2 C 0.7308(4) 0.40117(15) 0.1522(2) 0.0537(6) Uani 1 1 d . . . . .
C3 C 0.8508(3) 0.42966(16) 0.2234(2) 0.0523(6) Uani 1 1 d . . . . .
H3 H 0.859600 0.409707 0.287701 0.063 Uiso 1 1 calc R U . . .
C4 C 0.9286(3) 0.49411(15) 0.2111(2) 0.0497(6) Uani 1 1 d . . . . .
H4 H 0.991147 0.516740 0.266854 0.060 Uiso 1 1 calc R U . . .
C5 C 0.8943(3) 0.53216(15) 0.12540(17) 0.0433(5) Uani 1 1 d . . . . .
C6 C 0.7742(3) 0.50258(13) 0.05297(17) 0.0443(5) Uani 1 1 d . . . . .
H6 H 0.728343 0.531528 -0.001001 0.053 Uiso 1 1 calc R U . . .
C7 C 0.6926(3) 0.43910(14) 0.06604(19) 0.0488(6) Uani 1 1 d . . . . .
H7 H 0.593096 0.425233 0.020856 0.059 Uiso 1 1 calc R U . . .
C8 C 0.9854(4) 0.60051(17) 0.1118(2) 0.0557(7) Uani 1 1 d . . . . .
H8 H 1.106613 0.589409 0.103120 0.067 Uiso 1 1 calc R U . . .
C9 C 0.9128(6) 0.6393(2) 0.0242(3) 0.0786(10) Uani 1 1 d . . . . .
H9A H 0.922979 0.611568 -0.031398 0.118 Uiso 1 1 calc R U . . .
H9B H 0.976754 0.681297 0.019610 0.118 Uiso 1 1 calc R U . . .
H9C H 0.792102 0.649669 0.028314 0.118 Uiso 1 1 calc R U . . .
C10 C 0.9920(6) 0.6465(2) 0.1996(3) 0.0878(13) Uani 1 1 d . . . . .
H10A H 1.053758 0.688098 0.188331 0.132 Uiso 1 1 calc R U . . .
H10B H 1.051061 0.622815 0.253610 0.132 Uiso 1 1 calc R U . . .
H10C H 0.875401 0.657575 0.212291 0.132 Uiso 1 1 calc R U . . .
C11 C 0.7713(8) 0.3667(3) 0.5351(4) 0.1169(19) Uani 1 1 d . . . . .
H11 H 0.816854 0.335099 0.580750 0.140 Uiso 1 1 calc R U . . .
C12 C 0.6672(6) 0.3501(3) 0.4569(3) 0.0888(12) Uani 1 1 d . . . . .
H12 H 0.633089 0.305105 0.441750 0.107 Uiso 1 1 calc R U . . .
C13 C 0.6144(4) 0.40646(18) 0.4001(2) 0.0583(7) Uani 1 1 d . . . . .
H13 H 0.539863 0.403238 0.343702 0.070 Uiso 1 1 calc R U . . .
C14 C 0.6845(4) 0.4678(2) 0.43622(19) 0.0633(8) Uani 1 1 d . . . . .
C15 C 0.6510(4) 0.53733(19) 0.4030(2) 0.0608(8) Uani 1 1 d . . . . .
H15 H 0.648015 0.571148 0.449550 0.073 Uiso 1 1 calc R U . . .
C16 C 0.5227(3) 0.64053(13) 0.2151(2) 0.0501(6) Uani 1 1 d . . . . .
C17 C 0.4472(4) 0.70914(15) 0.1926(3) 0.0652(9) Uani 1 1 d . . . . .
C18 C 0.4047(4) 0.73528(13) 0.0983(3) 0.0584(7) Uani 1 1 d . . . . .
H18 H 0.422707 0.713998 0.041006 0.070 Uiso 1 1 calc R U . . .
C19 C 0.3265(7) 0.8030(2) 0.1113(6) 0.121(2) Uani 1 1 d . . . . .
H19 H 0.286668 0.830881 0.059729 0.146 Uiso 1 1 calc R U . . .
C20 C 0.3164(6) 0.8215(2) 0.1976(6) 0.125(3) Uani 1 1 d . . . . .
H20 H 0.270377 0.863593 0.214021 0.150 Uiso 1 1 calc R U . . .

loop_
_atom_site_aniso_label
_atom_site_aniso_U_11
_atom_site_aniso_U_22
_atom_site_aniso_U_33
_atom_site_aniso_U_23
_atom_site_aniso_U_13
_atom_site_aniso_U_12
Ru1 0.02971(10) 0.04253(11) 0.03213(10) -0.00428(6) 0.00472(6) 0.00358(6)
Cl1 0.0328(2) 0.0571(3) 0.0480(3) 0.0017(3) 0.0034(2) -0.0029(2)
S1 0.1302(11) 0.1754(15) 0.0586(6) 0.0238(8) -0.0342(7) -0.0441(11)
S2 0.0700(6) 0.0812(7) 0.1705(12) -0.0666(8) 0.0302(7) -0.0081(5)
O1 0.0468(9) 0.0390(8) 0.0518(10) -0.0052(7) 0.0105(7) 0.0080(7)
N1 0.0414(10) 0.0602(13) 0.0421(10) -0.0161(9) 0.0108(8) -0.0101(9)
N2 0.0575(13) 0.0575(13) 0.0589(14) -0.0234(11) 0.0187(11) -0.0067(11)
C1 0.094(3) 0.0468(16) 0.099(3) -0.0031(17) 0.023(2) 0.0047(16)
C2 0.0538(14) 0.0480(13) 0.0612(16) -0.0025(12) 0.0152(12) 0.0140(11)
C3 0.0446(13) 0.0659(17) 0.0473(13) 0.0091(12) 0.0087(10) 0.0200(12)
C4 0.0327(11) 0.0747(18) 0.0415(13) -0.0016(11) 0.0027(9) 0.0104(11)
C5 0.0314(10) 0.0603(14) 0.0391(11) -0.0035(10) 0.0085(8) 0.0044(9)
C6 0.0429(12) 0.0594(15) 0.0319(11) -0.0043(9) 0.0096(9) 0.0119(10)
C7 0.0463(13) 0.0541(14) 0.0465(13) -0.0147(11) 0.0066(10) 0.0110(11)
C8 0.0409(12) 0.0692(17) 0.0592(16) -0.0021(13) 0.0157(11) -0.0050(12)
C9 0.088(3) 0.065(2) 0.084(2) 0.0127(18) 0.014(2) -0.0016(19)
C10 0.084(3) 0.097(3) 0.084(3) -0.028(2) 0.019(2) -0.043(2)
C11 0.110(4) 0.145(5) 0.091(3) 0.056(3) -0.009(3) -0.008(3)
C12 0.098(3) 0.097(3) 0.073(2) 0.024(2) 0.017(2) 0.001(2)
C13 0.0625(17) 0.0749(19) 0.0374(12) 0.0077(12) 0.0048(11) -0.0052(14)
C14 0.0555(16) 0.102(3) 0.0328(12) 0.0025(14) 0.0054(11) -0.0121(16)
C15 0.0588(16) 0.085(2) 0.0403(13) -0.0188(14) 0.0116(12) -0.0171(15)
C16 0.0399(12) 0.0424(12) 0.0708(17) -0.0160(12) 0.0193(11) -0.0038(10)
C17 0.0468(14) 0.0413(13) 0.112(3) -0.0240(15) 0.0272(16) -0.0024(11)
C18 0.0642(17) 0.0300(11) 0.083(2) 0.0117(12) 0.0185(15) 0.0189(11)
C19 0.099(4) 0.056(2) 0.211(7) 0.018(3) 0.022(4) 0.027(2)
C20 0.063(2) 0.050(2) 0.266(8) -0.052(3) 0.038(3) 0.0052(17)

loop_
_atom_type_symbol
_atom_type_description
_atom_type_scat_dispersion_real
_atom_type_scat_dispersion_imag
_atom_type_scat_source
C C 0.0033 0.0016 'International Tables Vol C Tables 4.2.6.8 and 6.1.1.4'
H H 0.0000 0.0000 'International Tables Vol C Tables 4.2.6.8 and 6.1.1.4'
Cl Cl 0.1484 0.1585 'International Tables Vol C Tables 4.2.6.8 and 6.1.1.4'
N N 0.0061 0.0033 'International Tables Vol C Tables 4.2.6.8 and 6.1.1.4'
O O 0.0106 0.0060 'International Tables Vol C Tables 4.2.6.8 and 6.1.1.4'
Ru Ru -1.2594 0.8363 'International Tables Vol C Tables 4.2.6.8 and 6.1.1.4'
S S 0.1246 0.1234 'International Tables Vol C Tables 4.2.6.8 and 6.1.1.4'

loop_
_geom_angle_atom_site_label_1
_geom_angle_atom_site_label_2
_geom_angle_atom_site_label_3
_geom_angle
_geom_angle_site_symmetry_1
_geom_angle_site_symmetry_3
_geom_angle_publ_flag
O1 Ru1 N1 76.55(9) . . ?
O1 Ru1 C4 122.24(10) . . ?
N1 Ru1 C4 94.83(10) . . ?
O1 Ru1 C6 90.67(8) . . ?
N1 Ru1 C6 148.29(9) . . ?
C4 Ru1 C6 67.41(10) . . ?
O1 Ru1 C7 114.52(9) . . ?
N1 Ru1 C7 168.91(10) . . ?
C4 Ru1 C7 79.88(10) . . ?
C6 Ru1 C7 37.52(10) . . ?
O1 Ru1 C3 159.77(10) . . ?
N1 Ru1 C3 103.02(10) . . ?
C4 Ru1 C3 37.59(11) . . ?
C6 Ru1 C3 79.24(10) . . ?
C7 Ru1 C3 66.89(10) . . ?
O1 Ru1 C5 93.14(9) . . ?
N1 Ru1 C5 112.98(9) . . ?
C4 Ru1 C5 37.78(10) . . ?
C6 Ru1 C5 37.85(9) . . ?
C7 Ru1 C5 68.48(10) . . ?
C3 Ru1 C5 68.15(11) . . ?
O1 Ru1 C2 151.55(10) . . ?
N1 Ru1 C2 131.33(11) . . ?
C4 Ru1 C2 67.80(11) . . ?
C6 Ru1 C2 67.84(10) . . ?
C7 Ru1 C2 37.61(11) . . ?
C3 Ru1 C2 36.98(11) . . ?
C5 Ru1 C2 81.28(11) . . ?
O1 Ru1 Cl1 84.60(5) . . ?
N1 Ru1 Cl1 84.88(6) . . ?
C4 Ru1 Cl1 152.42(8) . . ?
C6 Ru1 Cl1 123.21(7) . . ?
C7 Ru1 Cl1 95.28(8) . . ?
C3 Ru1 Cl1 115.60(8) . . ?
C5 Ru1 Cl1 161.02(7) . . ?
C2 Ru1 Cl1 91.74(8) . . ?
C11 S1 C14 92.6(2) . . ?
C20 S2 C17 92.6(3) . . ?
C16 O1 Ru1 112.11(18) . . ?
C15 N1 N2 113.2(2) . . ?
C15 N1 Ru1 132.8(2) . . ?
N2 N1 Ru1 113.94(17) . . ?
C16 N2 N1 111.0(2) . . ?
C2 C1 H1A 109.5 . . ?
C2 C1 H1B 109.5 . . ?
H1A C1 H1B 109.5 . . ?
C2 C1 H1C 109.5 . . ?
H1A C1 H1C 109.5 . . ?
H1B C1 H1C 109.5 . . ?
C3 C2 C7 117.7(3) . . ?
C3 C2 C1 122.1(3) . . ?
C7 C2 C1 120.2(3) . . ?
C3 C2 Ru1 70.60(16) . . ?
C7 C2 Ru1 69.84(15) . . ?
C1 C2 Ru1 129.8(2) . . ?
C2 C3 C4 121.3(3) . . ?
C2 C3 Ru1 72.42(15) . . ?
C4 C3 Ru1 69.94(15) . . ?
C2 C3 H3 118.6 . . ?
C4 C3 H3 118.6 . . ?
Ru1 C3 H3 118.6 . . ?
C3 C4 C5 121.8(3) . . ?
C3 C4 Ru1 72.47(15) . . ?
C5 C4 Ru1 72.49(14) . . ?
C3 C4 H4 118.6 . . ?
C5 C4 H4 118.6 . . ?
Ru1 C4 H4 118.6 . . ?
C4 C5 C6 116.6(3) . . ?
C4 C5 C8 121.1(2) . . ?
C6 C5 C8 122.4(2) . . ?
C4 C5 Ru1 69.73(14) . . ?
C6 C5 Ru1 70.30(14) . . ?
C8 C5 Ru1 131.55(18) . . ?
C7 C6 C5 121.8(2) . . ?
C7 C6 Ru1 71.44(14) . . ?
C5 C6 Ru1 71.85(13) . . ?
C7 C6 H6 118.4 . . ?
C5 C6 H6 118.4 . . ?
Ru1 C6 H6 118.4 . . ?
C6 C7 C2 120.8(3) . . ?
C6 C7 Ru1 71.05(14) . . ?
C2 C7 Ru1 72.55(15) . . ?
C6 C7 H7 119.1 . . ?
C2 C7 H7 119.1 . . ?
Ru1 C7 H7 119.1 . . ?
C9 C8 C10 110.5(3) . . ?
C9 C8 C5 113.8(3) . . ?
C10 C8 C5 112.7(3) . . ?
C9 C8 H8 106.4 . . ?
C10 C8 H8 106.4 . . ?
C5 C8 H8 106.4 . . ?
C8 C9 H9A 109.5 . . ?
C8 C9 H9B 109.5 . . ?
H9A C9 H9B 109.5 . . ?
C8 C9 H9C 109.5 . . ?
H9A C9 H9C 109.5 . . ?
H9B C9 H9C 109.5 . . ?
C8 C10 H10A 109.5 . . ?
C8 C10 H10B 109.5 . . ?
H10A C10 H10B 109.5 . . ?
C8 C10 H10C 109.5 . . ?
H10A C10 H10C 109.5 . . ?
H10B C10 H10C 109.5 . . ?
C12 C11 S1 112.0(4) . . ?
C12 C11 H11 124.0 . . ?
S1 C11 H11 124.0 . . ?
C11 C12 C13 113.4(5) . . ?
C11 C12 H12 123.3 . . ?
C13 C12 H12 123.3 . . ?
C14 C13 C12 112.9(3) . . ?
C14 C13 H13 123.6 . . ?
C12 C13 H13 123.6 . . ?
C13 C14 C15 129.7(3) . . ?
C13 C14 S1 109.2(3) . . ?
C15 C14 S1 120.9(3) . . ?
N1 C15 C14 126.5(3) . . ?
N1 C15 H15 116.7 . . ?
C14 C15 H15 116.7 . . ?
O1 C16 N2 125.9(3) . . ?
O1 C16 C17 116.1(3) . . ?
N2 C16 C17 118.0(3) . . ?
C18 C17 C16 124.5(3) . . ?
C18 C17 S2 112.7(2) . . ?
C16 C17 S2 122.7(3) . . ?
C17 C18 C19 105.0(4) . . ?
C17 C18 H18 127.5 . . ?
C19 C18 H18 127.5 . . ?
C20 C19 C18 116.0(5) . . ?
C20 C19 H19 122.0 . . ?
C18 C19 H19 122.0 . . ?
C19 C20 S2 113.6(3) . . ?
C19 C20 H20 123.2 . . ?
S2 C20 H20 123.2 . . ?

loop_
_geom_bond_atom_site_label_1
_geom_bond_atom_site_label_2
_geom_bond_distance
_geom_bond_site_symmetry_2
_geom_bond_publ_flag
Ru1 O1 2.0589(17) . ?
Ru1 N1 2.101(2) . ?
Ru1 C4 2.167(3) . ?
Ru1 C6 2.182(2) . ?
Ru1 C7 2.188(2) . ?
Ru1 C3 2.200(3) . ?
Ru1 C5 2.203(2) . ?
Ru1 C2 2.223(3) . ?
Ru1 Cl1 2.4070(7) . ?
S1 C11 1.685(7) . ?
S1 C14 1.713(3) . ?
S2 C20 1.651(7) . ?
S2 C17 1.680(3) . ?
O1 C16 1.287(3) . ?
N1 C15 1.296(4) . ?
N1 N2 1.393(4) . ?
N2 C16 1.310(4) . ?
C1 C2 1.508(5) . ?
C1 H1A 0.9600 . ?
C1 H1B 0.9600 . ?
C1 H1C 0.9600 . ?
C2 C3 1.403(4) . ?
C2 C7 1.422(4) . ?
C3 C4 1.407(4) . ?
C3 H3 0.9800 . ?
C4 C5 1.415(4) . ?
C4 H4 0.9800 . ?
C5 C6 1.422(4) . ?
C5 C8 1.523(4) . ?
C6 C7 1.405(4) . ?
C6 H6 0.9800 . ?
C7 H7 0.9800 . ?
C8 C9 1.501(5) . ?
C8 C10 1.521(5) . ?
C8 H8 0.9800 . ?
C9 H9A 0.9600 . ?
C9 H9B 0.9600 . ?
C9 H9C 0.9600 . ?
C10 H10A 0.9600 . ?
C10 H10B 0.9600 . ?
C10 H10C 0.9600 . ?
C11 C12 1.330(7) . ?
C11 H11 0.9300 . ?
C12 C13 1.392(5) . ?
C12 H12 0.9300 . ?
C13 C14 1.382(5) . ?
C13 H13 0.9300 . ?
C14 C15 1.443(6) . ?
C15 H15 0.9300 . ?
C16 C17 1.475(4) . ?
C17 C18 1.427(5) . ?
C18 C19 1.468(5) . ?
C18 H18 0.9300 . ?
C19 C20 1.278(9) . ?
C19 H19 0.9300 . ?
C20 H20 0.9300 . ?

loop_
_geom_torsion_atom_site_label_1
_geom_torsion_atom_site_label_2
_geom_torsion_atom_site_label_3
_geom_torsion_atom_site_label_4
_geom_torsion
_geom_torsion_site_symmetry_1
_geom_torsion_site_symmetry_2
_geom_torsion_site_symmetry_3
_geom_torsion_site_symmetry_4
_geom_torsion_publ_flag
C15 N1 N2 C16 -172.1(2) . . . . ?
Ru1 N1 N2 C16 7.4(3) . . . . ?
C7 C2 C3 C4 1.1(4) . . . . ?
C1 C2 C3 C4 -177.6(3) . . . . ?
Ru1 C2 C3 C4 -52.2(2) . . . . ?
C7 C2 C3 Ru1 53.3(2) . . . . ?
C1 C2 C3 Ru1 -125.5(3) . . . . ?
C2 C3 C4 C5 -2.2(4) . . . . ?
Ru1 C3 C4 C5 -55.4(2) . . . . ?
C2 C3 C4 Ru1 53.3(2) . . . . ?
C3 C4 C5 C6 1.3(4) . . . . ?
Ru1 C4 C5 C6 -54.11(19) . . . . ?
C3 C4 C5 C8 -177.5(2) . . . . ?
Ru1 C4 C5 C8 127.1(2) . . . . ?
C3 C4 C5 Ru1 55.4(2) . . . . ?
C4 C5 C6 C7 0.5(3) . . . . ?
C8 C5 C6 C7 179.3(2) . . . . ?
Ru1 C5 C6 C7 -53.3(2) . . . . ?
C4 C5 C6 Ru1 53.82(19) . . . . ?
C8 C5 C6 Ru1 -127.4(2) . . . . ?
C5 C6 C7 C2 -1.4(4) . . . . ?
Ru1 C6 C7 C2 -55.0(2) . . . . ?
C5 C6 C7 Ru1 53.5(2) . . . . ?
C3 C2 C7 C6 0.6(4) . . . . ?
C1 C2 C7 C6 179.4(3) . . . . ?
Ru1 C2 C7 C6 54.3(2) . . . . ?
C3 C2 C7 Ru1 -53.7(2) . . . . ?
C1 C2 C7 Ru1 125.1(3) . . . . ?
C4 C5 C8 C9 -170.5(3) . . . . ?
C6 C5 C8 C9 10.7(4) . . . . ?
Ru1 C5 C8 C9 -80.9(3) . . . . ?
C4 C5 C8 C10 -43.7(4) . . . . ?
C6 C5 C8 C10 137.6(3) . . . . ?
Ru1 C5 C8 C10 45.9(4) . . . . ?
C14 S1 C11 C12 0.0(5) . . . . ?
S1 C11 C12 C13 -0.7(6) . . . . ?
C11 C12 C13 C14 1.2(6) . . . . ?
C12 C13 C14 C15 -174.5(3) . . . . ?
C12 C13 C14 S1 -1.2(4) . . . . ?
C11 S1 C14 C13 0.7(3) . . . . ?
C11 S1 C14 C15 174.7(3) . . . . ?
N2 N1 C15 C14 170.2(3) . . . . ?
Ru1 N1 C15 C14 -9.3(5) . . . . ?
C13 C14 C15 N1 -37.9(5) . . . . ?
S1 C14 C15 N1 149.5(3) . . . . ?
Ru1 O1 C16 N2 -1.6(3) . . . . ?
Ru1 O1 C16 C17 178.77(17) . . . . ?
N1 N2 C16 O1 -4.0(4) . . . . ?
N1 N2 C16 C17 175.6(2) . . . . ?
O1 C16 C17 C18 -5.7(4) . . . . ?
N2 C16 C17 C18 174.7(3) . . . . ?
O1 C16 C17 S2 171.1(2) . . . . ?
N2 C16 C17 S2 -8.5(4) . . . . ?
C20 S2 C17 C18 -0.5(3) . . . . ?
C20 S2 C17 C16 -177.7(3) . . . . ?
C16 C17 C18 C19 177.3(3) . . . . ?
S2 C17 C18 C19 0.2(4) . . . . ?
C17 C18 C19 C20 0.3(6) . . . . ?
C18 C19 C20 S2 -0.7(6) . . . . ?
C17 S2 C20 C19 0.7(4) . . . . ?
